data_4022305
loop_
_publ_author_name
'Albert Padwa'
'M. Diana Danca'
'Kenneth I. Hardcastle'
'Michael S. McClure'

_publ_contact_author_address
;
Emory University
Department of Chemistry
X-ray Crystallography Laboratory
Atlanta GA 30322-2210
USA
;
_publ_contact_author_email khardca@emory.edu
_publ_contact_author_fax 404-727-6586
_publ_contact_author_name 'Kenneth I. Hardcastle'
_publ_contact_author_phone 404-727-6140
_publ_section_title
;
 A Short Diastereoselective Synthesis of the Putative Alkaloid Jamtine,
 Using a Tandem Pummerer/Mannich Cyclization Sequence
;
_journal_name_full 'Journal of Organic Chemistry'
_journal_page_first 929
_journal_page_last 941
_journal_paper_doi 10.1021/jo026471g
_journal_volume 68
_journal_year 2003
_chemical_formula_sum 'C20 H23 N O4 S'
_chemical_formula_weight 373.45
_chemical_name_systematic
;
   ?
;
_space_group_IT_number 14
_symmetry_cell_setting monoclinic
_symmetry_space_group_name_Hall '-P 2ybc'
_symmetry_space_group_name_H-M 'P 1 21/c 1'
_atom_sites_solution_hydrogens geom
_atom_sites_solution_primary direct
_atom_sites_solution_secondary difmap
_audit_creation_method SHELXL-97
_cell_angle_alpha 90.00
_cell_angle_beta 98.1720(10)
_cell_angle_gamma 90.00
_cell_formula_units_Z 4
_cell_length_a 17.3890(4)
_cell_length_b 10.3106(2)
_cell_length_c 10.3897(2)
_cell_measurement_reflns_used 4901
_cell_measurement_temperature 100(2)
_cell_measurement_theta_max 65.12
_cell_measurement_theta_min 2.58
_cell_volume 1843.86(7)
_computing_cell_refinement 'Bruker SMART/SAINT'
_computing_data_collection 'Bruker SMART'
_computing_data_reduction 'Bruker SAINT'
_computing_molecular_graphics 'Bruker SHELXTL'
_computing_publication_material 'Bruker SHELXTL'
_computing_structure_refinement 'SHELXL-97 (Sheldrick, 1997)'
_computing_structure_solution 'SHELXS-97 (Sheldrick, 1990)'
_diffrn_ambient_temperature 100(2)
_diffrn_measured_fraction_theta_full 0.970
_diffrn_measured_fraction_theta_max 0.970
_diffrn_measurement_device_type 'CCD area detector'
_diffrn_measurement_method 'phi and omega scans'
_diffrn_radiation_monochromator graphite
_diffrn_radiation_source 'fine-focus sealed tube'
_diffrn_radiation_type CuK\a
_diffrn_radiation_wavelength 1.54178
_diffrn_reflns_av_R_equivalents 0.0743
_diffrn_reflns_av_sigmaI/netI 0.0627
_diffrn_reflns_limit_h_max 19
_diffrn_reflns_limit_h_min -17
_diffrn_reflns_limit_k_max 12
_diffrn_reflns_limit_k_min -11
_diffrn_reflns_limit_l_max 11
_diffrn_reflns_limit_l_min -12
_diffrn_reflns_number 8346
_diffrn_reflns_theta_full 65.12
_diffrn_reflns_theta_max 65.12
_diffrn_reflns_theta_min 2.57
_diffrn_standards_decay_% 0
_exptl_absorpt_coefficient_mu 1.773
_exptl_absorpt_correction_type none
_exptl_crystal_colour colorless
_exptl_crystal_density_diffrn 1.345
_exptl_crystal_density_method 'not measured'
_exptl_crystal_description plate
_exptl_crystal_F_000 792
_exptl_crystal_size_max 0.15
_exptl_crystal_size_mid 0.10
_exptl_crystal_size_min 0.08
_refine_diff_density_max 0.455
_refine_diff_density_min -0.551
_refine_diff_density_rms 0.068
_refine_ls_extinction_method none
_refine_ls_goodness_of_fit_ref 1.053
_refine_ls_hydrogen_treatment mixed
_refine_ls_matrix_type full
_refine_ls_number_parameters 327
_refine_ls_number_reflns 3053
_refine_ls_number_restraints 0
_refine_ls_restrained_S_all 1.053
_refine_ls_R_factor_all 0.0622
_refine_ls_R_factor_gt 0.0504
_refine_ls_shift/su_max 1.921
_refine_ls_shift/su_mean 0.114
_refine_ls_structure_factor_coef Fsqd
_refine_ls_weighting_details 'calc w=1/[\s^2^(Fo^2^)+(0.0864P)^2^+0.0000P] where P=(Fo^2^+2Fc^2^)/3'
_refine_ls_weighting_scheme calc
_refine_ls_wR_factor_gt 0.1351
_refine_ls_wR_factor_ref 0.1416
_reflns_number_gt 2411
_reflns_number_total 3053
_reflns_threshold_expression >2sigma(I)
_cod_data_source_file jo026471gsi20021107_031520.cif
_cod_data_source_block p21cb
_cod_depositor_comments
;
The following automatic conversions were performed:
'_symmetry_cell_setting' value 'Monoclinic' changed to 'monoclinic'
according to '/home/saulius/struct/CIF-dictionaries/cif_core.dic'
dictionary named 'cif_core.dic' version 2.4.1 from 2010-06-29.

Automatic conversion script
Id: cif_fix_enum 1527 2010-12-29 10:47:43Z saulius 
;
_cod_original_sg_symbol_H-M 'P 21/c'
_cod_database_code 4022305

loop_
_symmetry_equiv_pos_as_xyz
'x, y, z'
'-x, y+1/2, -z+1/2'
'-x, -y, -z'
'x, -y-1/2, z-1/2'

loop_
_atom_site_label
_atom_site_type_symbol
_atom_site_fract_x
_atom_site_fract_y
_atom_site_fract_z
_atom_site_U_iso_or_equiv
_atom_site_adp_type
_atom_site_occupancy
_atom_site_symmetry_multiplicity
_atom_site_calc_flag
C1 C 0.08924(14) 1.0144(2) -0.0705(3) 0.0203(6) Uani 1 1 d
C2 C 0.10788(14) 0.8806(2) -0.0270(2) 0.0193(6) Uani 1 1 d
C3 C 0.06625(15) 0.7749(3) -0.0607(3) 0.0223(6) Uani 1 1 d
H3 H 0.0208(19) 0.787(3) -0.131(3) 0.040(9) Uiso 1 1 d
C4 C 0.08278(16) 0.6467(3) 0.0047(3) 0.0255(7) Uani 1 1 d
H4A H 0.0833(16) 0.578(3) -0.058(3) 0.024(8) Uiso 1 1 d
H4B H 0.0379(19) 0.628(3) 0.055(3) 0.044(10) Uiso 1 1 d
C5 C 0.15852(16) 0.6451(3) 0.1005(3) 0.0242(6) Uani 1 1 d
H5A H 0.1574(16) 0.573(3) 0.158(3) 0.023(7) Uiso 1 1 d
H5B H 0.2067(17) 0.631(3) 0.049(3) 0.034(9) Uiso 1 1 d
C6 C 0.17089(16) 0.7732(2) 0.1755(3) 0.0214(6) Uani 1 1 d
H6A H 0.2181(16) 0.769(2) 0.240(3) 0.021(7) Uiso 1 1 d
H6B H 0.1280(16) 0.793(3) 0.223(3) 0.021(7) Uiso 1 1 d
C7 C 0.17690(14) 0.8842(2) 0.0804(2) 0.0190(6) Uani 1 1 d
C8 C 0.16919(15) 1.0245(2) 0.1343(3) 0.0194(6) Uani 1 1 d
H8 H 0.1362(17) 1.020(3) 0.210(3) 0.030(8) Uiso 1 1 d
C9 C 0.24537(14) 1.0921(2) 0.1823(3) 0.0185(6) Uani 1 1 d
C10 C 0.29281(15) 1.0373(2) 0.2890(3) 0.0193(6) Uani 1 1 d
H10 H 0.2743(17) 0.963(3) 0.332(3) 0.028(8) Uiso 1 1 d
C11 C 0.36575(15) 1.0870(2) 0.3312(3) 0.0204(6) Uani 1 1 d
C12 C 0.39245(15) 1.1943(2) 0.2663(3) 0.0223(6) Uani 1 1 d
C13 C 0.34479(15) 1.2493(2) 0.1630(3) 0.0217(6) Uani 1 1 d
H13 H 0.3617(15) 1.321(3) 0.115(3) 0.019(7) Uiso 1 1 d
C14 C 0.26979(15) 1.1994(2) 0.1202(3) 0.0211(6) Uani 1 1 d
C15 C 0.21787(16) 1.2640(3) 0.0103(3) 0.0235(6) Uani 1 1 d
H15A H 0.2339(19) 1.229(3) -0.072(4) 0.041(9) Uiso 1 1 d
H15B H 0.2251(16) 1.358(3) 0.010(3) 0.030(8) Uiso 1 1 d
C16 C 0.13318(16) 1.2332(3) 0.0156(3) 0.0234(6) Uani 1 1 d
H16A H 0.0993(19) 1.263(3) -0.063(3) 0.044(9) Uiso 1 1 d
H16B H 0.1143(16) 1.276(3) 0.098(3) 0.027(8) Uiso 1 1 d
C17 C 0.25431(15) 0.8763(2) 0.0254(3) 0.0209(6) Uani 1 1 d
C18 C 0.32583(19) 0.9596(3) -0.1325(4) 0.0340(7) Uani 1 1 d
H18A H 0.344(2) 0.876(3) -0.164(4) 0.050(10) Uiso 1 1 d
H18B H 0.366(2) 0.995(4) -0.060(4) 0.055(11) Uiso 1 1 d
H18C H 0.3163(18) 1.021(3) -0.199(3) 0.039(9) Uiso 1 1 d
C19 C 0.39134(17) 0.9268(3) 0.4967(3) 0.0235(6) Uani 1 1 d
H19A H 0.3456(18) 0.946(2) 0.542(3) 0.027(8) Uiso 1 1 d
H19B H 0.4306(17) 0.896(3) 0.560(3) 0.026(8) Uiso 1 1 d
H19C H 0.3777(14) 0.851(3) 0.433(3) 0.018(7) Uiso 1 1 d
C20 C 0.49701(18) 1.3400(3) 0.2463(4) 0.0338(8) Uani 1 1 d
H20A H 0.4975(19) 1.317(3) 0.158(4) 0.051(10) Uiso 1 1 d
H20B H 0.468(2) 1.421(3) 0.250(3) 0.048(10) Uiso 1 1 d
H20C H 0.5477(18) 1.352(3) 0.289(3) 0.030(8) Uiso 1 1 d
N1 N 0.12548(12) 1.0928(2) 0.0227(2) 0.0193(5) Uani 1 1 d
O1 O 0.31005(10) 0.81510(17) 0.07337(18) 0.0262(5) Uani 1 1 d
O2 O 0.25290(11) 0.94946(16) -0.08134(18) 0.0242(5) Uani 1 1 d
O3 O 0.41615(10) 1.03958(16) 0.43317(18) 0.0220(4) Uani 1 1 d
O4 O 0.46548(10) 1.23617(17) 0.31406(19) 0.0283(5) Uani 1 1 d
S1 S 0.03379(4) 1.06097(6) -0.20622(6) 0.0252(2) Uani 1 1 d

loop_
_atom_site_aniso_label
_atom_site_aniso_U_11
_atom_site_aniso_U_22
_atom_site_aniso_U_33
_atom_site_aniso_U_23
_atom_site_aniso_U_13
_atom_site_aniso_U_12
C1 0.0131(14) 0.0223(13) 0.0245(15) -0.0030(11) -0.0010(10) 0.0014(10)
C2 0.0176(14) 0.0223(13) 0.0162(14) -0.0022(11) -0.0042(10) 0.0029(10)
C3 0.0207(15) 0.0262(14) 0.0179(14) -0.0032(11) -0.0042(11) -0.0006(11)
C4 0.0248(17) 0.0220(14) 0.0269(16) -0.0028(13) -0.0060(12) -0.0044(12)
C5 0.0239(16) 0.0194(14) 0.0267(16) 0.0003(12) -0.0060(12) -0.0028(11)
C6 0.0204(15) 0.0210(13) 0.0203(15) 0.0013(11) -0.0062(11) -0.0005(11)
C7 0.0176(14) 0.0188(13) 0.0188(14) 0.0018(11) -0.0043(10) -0.0011(10)
C8 0.0187(14) 0.0178(13) 0.0191(15) 0.0012(11) -0.0061(11) 0.0009(10)
C9 0.0194(15) 0.0168(12) 0.0180(14) -0.0024(10) -0.0014(10) 0.0013(10)
C10 0.0198(15) 0.0158(12) 0.0210(14) -0.0009(11) -0.0018(10) -0.0014(10)
C11 0.0207(15) 0.0175(13) 0.0209(15) -0.0008(11) -0.0043(10) 0.0021(10)
C12 0.0196(15) 0.0192(13) 0.0260(15) -0.0003(11) -0.0035(11) -0.0026(10)
C13 0.0200(15) 0.0197(13) 0.0244(16) 0.0021(11) -0.0008(11) -0.0022(11)
C14 0.0235(15) 0.0180(13) 0.0202(14) -0.0013(11) -0.0023(11) 0.0010(11)
C15 0.0238(16) 0.0177(14) 0.0269(16) 0.0025(12) -0.0041(12) 0.0012(11)
C16 0.0244(16) 0.0184(13) 0.0252(16) -0.0001(12) -0.0043(11) 0.0021(11)
C17 0.0238(15) 0.0154(12) 0.0214(15) -0.0052(11) -0.0038(11) -0.0015(11)
C18 0.0291(18) 0.0353(17) 0.040(2) 0.0074(16) 0.0118(14) -0.0015(14)
C19 0.0219(16) 0.0206(14) 0.0253(16) 0.0061(12) -0.0056(12) -0.0020(11)
C20 0.0206(17) 0.0344(18) 0.043(2) 0.0145(16) -0.0057(14) -0.0104(13)
N1 0.0174(12) 0.0179(11) 0.0205(12) -0.0005(9) -0.0044(9) 0.0025(8)
O1 0.0206(10) 0.0238(10) 0.0321(12) 0.0011(8) -0.0036(8) 0.0048(8)
O2 0.0232(10) 0.0244(10) 0.0248(11) 0.0022(8) 0.0026(8) 0.0011(8)
O3 0.0194(10) 0.0205(9) 0.0232(10) 0.0046(8) -0.0073(7) -0.0029(7)
O4 0.0184(10) 0.0282(10) 0.0347(12) 0.0100(9) -0.0082(8) -0.0089(8)
S1 0.0230(4) 0.0282(4) 0.0213(4) 0.0024(3) -0.0072(3) 0.0034(3)

loop_
_atom_type_symbol
_atom_type_description
_atom_type_scat_dispersion_real
_atom_type_scat_dispersion_imag
_atom_type_scat_source
C C 0.0181 0.0091 'International Tables Vol C Tables 4.2.6.8 and 6.1.1.4'
H H 0.0000 0.0000 'International Tables Vol C Tables 4.2.6.8 and 6.1.1.4'
N N 0.0311 0.0180 'International Tables Vol C Tables 4.2.6.8 and 6.1.1.4'
O O 0.0492 0.0322 'International Tables Vol C Tables 4.2.6.8 and 6.1.1.4'
S S 0.3331 0.5567 'International Tables Vol C Tables 4.2.6.8 and 6.1.1.4'

loop_
_geom_angle_atom_site_label_1
_geom_angle_atom_site_label_2
_geom_angle_atom_site_label_3
_geom_angle
N1 C1 C2 106.3(2)
N1 C1 S1 126.3(2)
C2 C1 S1 127.34(19)
C3 C2 C1 126.8(2)
C3 C2 C7 123.9(2)
C1 C2 C7 108.6(2)
C2 C3 C4 122.9(2)
C3 C4 C5 113.4(2)
C6 C5 C4 111.5(2)
C7 C6 C5 109.6(2)
C6 C7 C2 109.8(2)
C6 C7 C17 110.2(2)
C2 C7 C17 111.5(2)
C6 C7 C8 116.5(2)
C2 C7 C8 100.74(19)
C17 C7 C8 107.8(2)
N1 C8 C9 111.6(2)
N1 C8 C7 102.82(19)
C9 C8 C7 115.3(2)
C14 C9 C10 120.5(2)
C14 C9 C8 121.9(2)
C10 C9 C8 117.6(2)
C11 C10 C9 120.8(3)
O3 C11 C10 125.0(2)
O3 C11 C12 115.7(2)
C10 C11 C12 119.3(2)
C13 C12 O4 125.2(2)
C13 C12 C11 119.5(2)
O4 C12 C11 115.3(2)
C12 C13 C14 121.3(3)
C9 C14 C13 118.5(2)
C9 C14 C15 121.2(2)
C13 C14 C15 120.3(2)
C14 C15 C16 111.1(2)
N1 C16 C15 107.9(2)
O1 C17 O2 123.9(3)
O1 C17 C7 124.7(2)
O2 C17 C7 111.4(2)
C1 N1 C16 126.6(2)
C1 N1 C8 114.6(2)
C16 N1 C8 118.3(2)
C17 O2 C18 115.6(2)
C11 O3 C19 116.46(19)
C12 O4 C20 117.3(2)

loop_
_geom_bond_atom_site_label_1
_geom_bond_atom_site_label_2
_geom_bond_distance
C1 N1 1.347(3)
C1 C2 1.474(4)
C1 S1 1.662(3)
C2 C3 1.327(4)
C2 C7 1.519(3)
C3 C4 1.496(4)
C4 C5 1.534(4)
C5 C6 1.533(4)
C6 C7 1.525(4)
C7 C17 1.538(4)
C7 C8 1.564(3)
C8 N1 1.472(3)
C8 C9 1.517(3)
C9 C14 1.377(4)
C9 C10 1.403(4)
C10 C11 1.381(4)
C11 O3 1.366(3)
C11 C12 1.408(4)
C12 C13 1.381(4)
C12 O4 1.366(3)
C13 C14 1.414(4)
C14 C15 1.507(3)
C15 C16 1.515(4)
C16 N1 1.457(3)
C17 O1 1.204(3)
C17 O2 1.338(3)
C18 O2 1.447(4)
C19 O3 1.433(3)
C20 O4 1.432(3)

loop_
_geom_torsion_atom_site_label_1
_geom_torsion_atom_site_label_2
_geom_torsion_atom_site_label_3
_geom_torsion_atom_site_label_4
_geom_torsion
N1 C1 C2 C3 154.9(3)
S1 C1 C2 C3 -24.4(4)
N1 C1 C2 C7 -16.4(3)
S1 C1 C2 C7 164.4(2)
C1 C2 C3 C4 -169.7(3)
C7 C2 C3 C4 0.3(4)
C2 C3 C4 C5 -7.9(4)
C3 C4 C5 C6 38.1(4)
C4 C5 C6 C7 -61.4(3)
C5 C6 C7 C2 51.9(3)
C5 C6 C7 C17 -71.3(3)
C5 C6 C7 C8 165.5(2)
C3 C2 C7 C6 -23.0(4)
C1 C2 C7 C6 148.6(2)
C3 C2 C7 C17 99.5(3)
C1 C2 C7 C17 -89.0(3)
C3 C2 C7 C8 -146.4(3)
C1 C2 C7 C8 25.2(3)
C6 C7 C8 N1 -142.8(2)
C2 C7 C8 N1 -24.1(2)
C17 C7 C8 N1 92.8(2)
C6 C7 C8 C9 95.6(3)
C2 C7 C8 C9 -145.8(2)
C17 C7 C8 C9 -28.9(3)
N1 C8 C9 C14 -3.6(4)
C7 C8 C9 C14 113.2(3)
N1 C8 C9 C10 179.7(2)
C7 C8 C9 C10 -63.4(3)
C14 C9 C10 C11 -2.1(4)
C8 C9 C10 C11 174.5(2)
C9 C10 C11 O3 -179.4(2)
C9 C10 C11 C12 0.2(4)
O3 C11 C12 C13 -179.2(2)
C10 C11 C12 C13 1.1(4)
O3 C11 C12 O4 0.2(4)
C10 C11 C12 O4 -179.5(2)
O4 C12 C13 C14 -179.9(3)
C11 C12 C13 C14 -0.6(4)
C10 C9 C14 C13 2.6(4)
C8 C9 C14 C13 -173.9(2)
C10 C9 C14 C15 -176.6(3)
C8 C9 C14 C15 6.9(4)
C12 C13 C14 C9 -1.3(4)
C12 C13 C14 C15 177.9(3)
C9 C14 C15 C16 22.3(4)
C13 C14 C15 C16 -156.9(3)
C14 C15 C16 N1 -52.6(3)
C6 C7 C17 O1 -18.1(3)
C2 C7 C17 O1 -140.3(2)
C8 C7 C17 O1 110.0(3)
C6 C7 C17 O2 163.7(2)
C2 C7 C17 O2 41.5(3)
C8 C7 C17 O2 -68.2(2)
C2 C1 N1 C16 170.9(3)
S1 C1 N1 C16 -9.7(4)
C2 C1 N1 C8 -0.9(3)
S1 C1 N1 C8 178.4(2)
C15 C16 N1 C1 -111.0(3)
C15 C16 N1 C8 60.5(3)
C9 C8 N1 C1 140.9(2)
C7 C8 N1 C1 16.7(3)
C9 C8 N1 C16 -31.6(3)
C7 C8 N1 C16 -155.8(2)
O1 C17 O2 C18 -4.6(4)
C7 C17 O2 C18 173.6(2)
C10 C11 O3 C19 2.4(4)
C12 C11 O3 C19 -177.3(2)
C13 C12 O4 C20 -4.3(4)
C11 C12 O4 C20 176.3(3)

loop_
_cod_related_entry_id
_cod_related_entry_database
_cod_related_entry_code
1 ChemSpider 4401890
